data_2016742
loop_
_publ_author_name
'Grzechnik, A.'
'Friese, K.'

_publ_section_title
;
 Tl~2~CO~3~ at 3.56 GPa
;
_journal_coeditor_code SQ3152
_journal_issue 8
_journal_name_full 'Acta Crystallographica Section C'
_journal_page_first i69
_journal_page_last i70
_journal_paper_doi 10.1107/S0108270108020398
_journal_volume 64
_journal_year 2008
_chemical_compound_source Synthetic
_chemical_formula_iupac 'Tl2 C O3 '
_chemical_formula_moiety 'C1 O3 Tl2'
_chemical_formula_sum 'C O3 Tl2'
_chemical_formula_weight 468.8
_chemical_name_common 'Thallium Carbonate'
_chemical_name_systematic
;
Thallium carbonate
;
_space_group_IT_number 12
_symmetry_cell_setting monoclinic
_symmetry_space_group_name_Hall '-C 2y'
_symmetry_space_group_name_H-M 'C 1 2/m 1'
_cell_angle_alpha 90
_cell_angle_beta 123.01(3)
_cell_angle_gamma 90
_cell_formula_units_Z 4
_cell_length_a 12.006(6)
_cell_length_b 5.2173(7)
_cell_length_c 7.2920(10)
_cell_measurement_reflns_used 971
_cell_measurement_temperature 300
_cell_measurement_theta_max 28.615
_cell_measurement_theta_min 4.81
_cell_volume 383.0(2)
_computing_cell_refinement 'X-AREA (Stoe & Cie, 1998)'
_computing_data_collection 'X-AREA (Stoe & Cie, 1998)'
_computing_data_reduction 'JANA2006 (Petricek <i>et al.</i>,  2006)'
_computing_publication_material 'JANA2006 (Petricek <i>et al.</i>,  2006)'
_computing_structure_refinement 'JANA2006 (Petricek <i>et al.</i>,  2006)'
_computing_structure_solution 'Coordinates from model'
_database_code_amcsd 0010343
_diffrn_ambient_pressure 3.56e+06
_diffrn_ambient_temperature 300
_diffrn_detector_area_resol_mean 6.67
_diffrn_measured_fraction_theta_full 0.43
_diffrn_measurement_device '2-circle goniometer'
_diffrn_measurement_device_type 'Stoe IPDS 2T'
_diffrn_measurement_method 'rotation method'
_diffrn_radiation_monochromator 'plane graphite'
_diffrn_radiation_type 'Mo K\a'
_diffrn_radiation_wavelength 0.71073
_diffrn_reflns_av_R_equivalents 0.0869
_diffrn_reflns_av_sigmaI/netI 0.0442
_diffrn_reflns_limit_h_max 10
_diffrn_reflns_limit_h_min -9
_diffrn_reflns_limit_k_max 6
_diffrn_reflns_limit_k_min -6
_diffrn_reflns_limit_l_max 9
_diffrn_reflns_limit_l_min -9
_diffrn_reflns_number 475
_diffrn_reflns_reduction_process
;
Jana 2006
(Petricek, Dusek %& Palatinus, 2006)
;
_diffrn_reflns_theta_full 12.64
_diffrn_reflns_theta_max 28.43
_diffrn_reflns_theta_min 4.81
_exptl_absorpt_coefficient_mu 83.867
_exptl_absorpt_correction_T_max 0.0134
_exptl_absorpt_correction_T_min 0.0037
_exptl_absorpt_correction_type numerical
_exptl_absorpt_process_details '(X-RED; Stoe & Cie, 1998)'
_exptl_crystal_colour colourless
_exptl_crystal_density_diffrn 8.126
_exptl_crystal_description 'irregular shape'
_exptl_crystal_F_000 768
_exptl_crystal_size_max 0.10
_exptl_crystal_size_mid 0.085
_exptl_crystal_size_min 0.06
_refine_diff_density_max 1.65
_refine_diff_density_min -2.49
_refine_ls_extinction_method none
_refine_ls_goodness_of_fit_ref 2.18
_refine_ls_number_parameters 21
_refine_ls_number_reflns 176
_refine_ls_number_restraints 4
_refine_ls_R_factor_all 0.0881
_refine_ls_R_factor_gt 0.0468
_refine_ls_shift/su_max 0.0216
_refine_ls_shift/su_mean 0.0063
_refine_ls_structure_factor_coef F
_refine_ls_weighting_details w=1/[\s^2^(F)+0.0001F^2^]
_refine_ls_weighting_scheme sigma
_refine_ls_wR_factor_gt 0.0514
_refine_ls_wR_factor_ref 0.0535
_reflns_number_gt 110
_reflns_number_total 176
_reflns_threshold_expression I>3\s(I)
_cod_data_source_file sq3152.cif
_cod_data_source_block I
_cod_original_sg_symbol_H-M 'C 2/m'
_cod_original_formula_sum 'C1 O3 Tl2'
_cod_database_code 2016742
_cod_database_fobs_code 2016742
_amcsd_formula_title Tl2CO3

loop_
_symmetry_equiv_pos_site_id
_space_group_symop_operation_xyz
1 x,y,z
2 -x,y,-z
3 -x,-y,-z
4 x,-y,z
5 x+1/2,y+1/2,z
6 -x+1/2,y+1/2,-z
7 -x+1/2,-y+1/2,-z
8 x+1/2,-y+1/2,z

loop_
_atom_site_type_symbol
_atom_site_label
_atom_site_fract_x
_atom_site_fract_y
_atom_site_fract_z
_atom_site_U_iso_or_equiv
_atom_site_adp_type
_atom_site_calc_flag
_atom_site_occupancy
Tl Tl1 0.0730(8) 0 0.3094(8) 0.042(9) Uani d 1
Tl Tl2 0.1387(9) 0.5 0.7498(9) 0.056(9) Uani d 1
C C1 0.148(14) 0.5 0.188(13) 0.022(4) Uiso d 1
O O1 0.177(13) 0.5 0.379(12) 0.045(7) Uiso d 1
O O2 0.158(8) 0.293(5) 0.103(8) 0.045(7) Uiso d 1

loop_
_atom_site_aniso_label
_atom_site_aniso_U_11
_atom_site_aniso_U_22
_atom_site_aniso_U_33
_atom_site_aniso_U_12
_atom_site_aniso_U_13
_atom_site_aniso_U_23
_atom_site_aniso_type_symbol
Tl1 0.059(15) 0.0357(14) 0.039(5) 0 0.032(8) 0 Tl
Tl2 0.092(16) 0.0438(17) 0.050(5) 0 0.051(9) 0 Tl

loop_
_atom_type_symbol
_atom_type_scat_dispersion_real
_atom_type_scat_dispersion_imag
_atom_type_scat_source
Tl -2.836 9.669 'International Tables Vol C Tables  4.2.6.8 and 6.1.1.1'
C 0.003 0.002 'International Tables Vol C Tables  4.2.6.8 and 6.1.1.1'
O 0.011 0.006 'International Tables Vol C Tables  4.2.6.8 and 6.1.1.1'

loop_
_geom_angle_atom_site_label_1
_geom_angle_atom_site_label_2
_geom_angle_atom_site_label_3
_geom_angle_site_symmetry_1
_geom_angle_site_symmetry_3
_geom_angle
_geom_angle_publ_flag
O1 Tl1 O1 1_545 . 136(4) no
O1 Tl1 O1 1_545 6_546 70(2) no
O1 Tl1 O2 1_545 . 111(4) no
O1 Tl1 O2 1_545 2_555 133.9(16) no
O1 Tl1 O2 1_545 6_546 61.3(15) no
O1 Tl1 O2 1_545 3_555 78.3(19) no
O1 Tl1 O2 1_545 7_556 92.2(15) no
O1 Tl1 O2 1_545 4_555 47(3) no
O1 Tl1 O1 . 6_546 70(2) no
O1 Tl1 O2 . . 47(3) no
O1 Tl1 O2 . 2_555 78.3(19) no
O1 Tl1 O2 . 6_546 92.2(15) no
O1 Tl1 O2 . 3_555 133.9(16) no
O1 Tl1 O2 . 7_556 61.3(15) no
O1 Tl1 O2 . 4_555 111(4) no
O1 Tl1 O2 6_546 . 83(3) no
O1 Tl1 O2 6_546 2_555 146(2) no
O1 Tl1 O2 6_546 6_546 33(3) no
O1 Tl1 O2 6_546 3_555 146(2) no
O1 Tl1 O2 6_546 7_556 33(3) no
O1 Tl1 O2 6_546 4_555 83(3) no
O2 Tl1 O2 . 2_555 66(2) no
O2 Tl1 O2 . 6_546 116(2) no
O2 Tl1 O2 . 3_555 98.4(18) no
O2 Tl1 O2 . 7_556 96.8(16) no
O2 Tl1 O2 . 4_555 68.9(18) no
O2 Tl1 O2 2_555 6_546 164.2(15) no
O2 Tl1 O2 2_555 3_555 57.8(9) no
O2 Tl1 O2 2_555 7_556 133.7(9) no
O2 Tl1 O2 2_555 4_555 98.4(18) no
O2 Tl1 O2 6_546 3_555 133.7(9) no
O2 Tl1 O2 6_546 7_556 32.5(6) no
O2 Tl1 O2 6_546 4_555 96.8(16) no
O2 Tl1 O2 3_555 7_556 164.2(15) no
O2 Tl1 O2 3_555 4_555 66(2) no
O2 Tl1 O2 7_556 4_555 116(2) no
O1 Tl2 O1 . 2_556 117(3) no
O1 Tl2 O1 . 6_546 52.1(17) no
O1 Tl2 O1 . 6_556 52.1(17) no
O1 Tl2 O2 . 1_556 153.6(18) no
O1 Tl2 O2 . 6_556 78(3) no
O1 Tl2 O2 . 7_556 78(3) no
O1 Tl2 O2 . 4_566 153.6(18) no
O1 Tl2 O1 2_556 6_546 129.7(18) no
O1 Tl2 O1 2_556 6_556 129.7(18) no
O1 Tl2 O2 2_556 1_556 76(2) no
O1 Tl2 O2 2_556 6_556 141.7(17) no
O1 Tl2 O2 2_556 7_556 141.7(17) no
O1 Tl2 O2 2_556 4_566 76(2) no
O1 Tl2 O1 6_546 6_556 85(2) no
O1 Tl2 O2 6_546 1_556 102(2) no
O1 Tl2 O2 6_546 6_556 88(2) no
O1 Tl2 O2 6_546 7_556 32.6(17) no
O1 Tl2 O2 6_546 4_566 138.2(17) no
O1 Tl2 O2 6_556 1_556 138.2(17) no
O1 Tl2 O2 6_556 6_556 32.6(17) no
O1 Tl2 O2 6_556 7_556 88(2) no
O1 Tl2 O2 6_556 4_566 102(2) no
O2 Tl2 O2 1_556 6_556 106(2) no
O2 Tl2 O2 1_556 7_556 78(3) no
O2 Tl2 O2 1_556 4_566 47.4(12) no
O2 Tl2 O2 6_556 7_556 73.2(19) no
O2 Tl2 O2 6_556 4_566 78(3) no
O2 Tl2 O2 7_556 4_566 106(2) no

loop_
_geom_bond_atom_site_label_1
_geom_bond_atom_site_label_2
_geom_bond_site_symmetry_2
_geom_bond_distance
_geom_bond_publ_flag
Tl1 Tl1 2_555 3.849(8) no
Tl1 Tl1 2_556 4.014(13) no
Tl1 Tl2 1_545 3.871(7) no
Tl1 Tl2 . 3.871(7) no
Tl1 Tl2 2_546 3.501(10) no
Tl1 Tl2 2_556 3.501(10) no
Tl1 Tl2 6_546 3.714(15) no
Tl1 C1 1_545 3.05(9) no
Tl1 C1 . 3.05(9) no
Tl1 C1 2_545 4.06(6) no
Tl1 C1 2_555 4.06(6) no
Tl1 C1 6_546 3.36(8) no
Tl1 O1 1_545 2.82(6) no
Tl1 O1 . 2.82(6) yes
Tl1 O1 6_546 2.59(11) yes
Tl1 O2 . 2.71(9) yes
Tl1 O2 2_555 3.16(5) yes
Tl1 O2 6_546 3.85(5) no
Tl1 O2 3_555 3.16(5) yes
Tl1 O2 7_556 3.85(5) no
Tl1 O2 4_555 2.71(9) yes
Tl2 Tl2 2_556 3.338(8) no
Tl2 Tl2 6_547 4.079(6) no
Tl2 Tl2 6_557 4.079(6) no
Tl2 C1 1_556 3.13(13) no
Tl2 C1 2_556 3.71(17) no
Tl2 C1 6_546 3.51(11) no
Tl2 C1 6_556 3.51(11) no
Tl2 O1 . 2.98(13) yes
Tl2 O1 2_556 3.37(16) yes
Tl2 O1 6_546 3.85(12) no
Tl2 O1 6_556 3.85(12) no
Tl2 O2 1_556 2.68(7) yes
Tl2 O2 6_556 2.57(8) yes
Tl2 O2 7_556 2.57(8) yes
Tl2 O2 4_566 2.68(7) yes
C1 C1 2_555 3.09(16) no
C1 O1 . 1.24(14) no
C1 O1 2_555 3.84(12) no
C1 O1 6_546 3.73(7) no
C1 O1 6_556 3.73(7) no
C1 O2 . 1.28(9) no
C1 O2 2_555 3.27(15) no
C1 O2 3_565 3.27(15) no
C1 O2 4_565 1.28(9) no
O1 O2 . 2.18(12) no
O1 O2 4_565 2.18(12) no
O2 O2 4_565 2.16(4) no

loop_
_cod_related_entry_id
_cod_related_entry_database
_cod_related_entry_code
1 AMCSD 0010343
